data_2203865
loop_
_publ_author_name
'Bedn\'a\<r, Roman'
'Cvak, Ladislav'
'\<Cejka, Jan'
'Kratochv\'il, Bohumil'
'C\'isa\<rov\'a, Ivana'
'Jegorov, Alexandr'

_publ_section_title
;
 Cabergoline, form VII
;
_journal_issue 7
_journal_name_full 'Acta Crystallographica Section E'
_journal_page_first o1167
_journal_page_last o1169
_journal_paper_doi 10.1107/S1600536804013777
_journal_volume 60
_journal_year 2004
_chemical_formula_moiety ' C26 H37 N5 O2 '
_chemical_formula_sum 'C26 H37 N5 O2'
_chemical_formula_weight 451.61
_chemical_name_systematic
;N-[3-(dimethylamino)propyl]-N-(ethylcarbamoyl)-6-allyl
 ergoline-8\b-carboxamide
;
_space_group_IT_number 4
_symmetry_cell_setting monoclinic
_symmetry_space_group_name_Hall 'P 2yb'
_symmetry_space_group_name_H-M 'P 1 21 1'
_atom_sites_solution_hydrogens difmap
_atom_sites_solution_primary geom
_cell_angle_alpha 90
_cell_angle_beta 99.1231(9)
_cell_angle_gamma 90
_cell_formula_units_Z 4
_cell_length_a 10.9448(2)
_cell_length_b 15.1406(2)
_cell_length_c 15.6896(3)
_cell_measurement_reflns_used 6047
_cell_measurement_temperature 150
_cell_measurement_theta_max 27
_cell_measurement_theta_min 1
_cell_volume 2567.05(8)
_computing_cell_refinement
;
 Denzo/Scalepack
;
_computing_data_collection
;
 COLLECT (Nonius, 1997)
;
_computing_data_reduction
;
 Denzo/Scalepack (Otwinowski & Minor, 1996)
;
_computing_molecular_graphics
;
 ORTEP3 (Farrugia, 1997)
;
_computing_publication_material
;
 CRYSTALS
;
_computing_structure_refinement
;
 CRYSTALS (Watkin et al., 2001)
;
_computing_structure_solution
;
 SHELXS86 (Sheldrick, 1986)
;
_diffrn_ambient_temperature 150
_diffrn_measured_fraction_theta_full 0.997
_diffrn_measured_fraction_theta_max 0.997
_diffrn_measurement_device_type
;
Enraf Nonius Kappa CCD
;
_diffrn_measurement_method '\f and \w scans'
_diffrn_radiation_monochromator graphite
_diffrn_radiation_type 'Mo K\a'
_diffrn_radiation_wavelength 0.71073
_diffrn_reflns_av_R_equivalents 0.01
_diffrn_reflns_limit_h_max 14
_diffrn_reflns_limit_h_min -14
_diffrn_reflns_limit_k_max 19
_diffrn_reflns_limit_k_min -19
_diffrn_reflns_limit_l_max 20
_diffrn_reflns_limit_l_min -20
_diffrn_reflns_number 46767
_diffrn_reflns_theta_full 27.480
_diffrn_reflns_theta_max 27.480
_diffrn_reflns_theta_min 1.881
_diffrn_standards_number 0
_exptl_absorpt_coefficient_mu 0.076
_exptl_absorpt_correction_T_max 1.00
_exptl_absorpt_correction_T_min 1.00
_exptl_absorpt_correction_type none
_exptl_crystal_colour ' white '
_exptl_crystal_density_diffrn 1.168
_exptl_crystal_description ' prism '
_exptl_crystal_F_000 976.000
_exptl_crystal_size_max 0.37
_exptl_crystal_size_mid 0.23
_exptl_crystal_size_min 0.21
_refine_diff_density_max 0.26
_refine_diff_density_min -0.22
_refine_ls_extinction_method None
_refine_ls_goodness_of_fit_ref 1.1277
_refine_ls_hydrogen_treatment constr
_refine_ls_matrix_type full
_refine_ls_number_parameters 626
_refine_ls_number_reflns 5301
_refine_ls_R_factor_all 0.0461
_refine_ls_R_factor_gt 0.0374
_refine_ls_shift/su_max 0.000950
_refine_ls_structure_factor_coef F
_refine_ls_weighting_details
;
Modified Chebychev polynomial (Watkin, 1994)
with coefficients 0.912 0.735 0.593
;
_refine_ls_weighting_scheme calc
_refine_ls_wR_factor_all 0.0503
_refine_ls_wR_factor_gt 0.0440
_refine_ls_wR_factor_ref 0.0440
_reflns_number_gt 5301
_reflns_number_total 6104
_reflns_threshold_expression I>1.96\s(I)
_cod_data_source_file cf6348.cif
_cod_data_source_block I
_cod_depositor_comments
;
The following automatic conversions were performed:
'_symmetry_cell_setting' value 'Monoclinic' changed to 'monoclinic'
according to '/home/saulius/struct/CIF-dictionaries/cif_core.dic'
dictionary named 'cif_core.dic' version 2.4.1 from 2010-06-29.

Automatic conversion script
Id: cif_fix_enum 1527 2010-12-29 10:47:43Z saulius 

The following automatic conversions were performed:

'_symmetry_cell_setting' value 'Monoclinic' changed to 'monoclinic'
according to /home/saulius/struct/CIF-dictionaries/cif_core.dic
dictionary named 'cif_core.dic' version 2.4.1 from 2010-06-29.

Automatic conversion script
Id: cif_fix_values 1715 2011-07-08 13:25:40Z adriana 
;
_cod_original_cell_volume 2567.23(8)
_cod_original_sg_symbol_H-M 'P 1 21 1 '
_cod_original_formula_sum ' C26 H37 N5 O2 '
_cod_database_code 2203865

loop_
_symmetry_equiv_pos_as_xyz
x,y,z
-x,y+1/2,-z

loop_
_atom_site_label
_atom_site_fract_x
_atom_site_fract_y
_atom_site_fract_z
_atom_site_U_iso_or_equiv
_atom_site_adp_type
_atom_site_occupancy
_atom_site_type_symbol
N1 0.20444(16) 0.19446(13) 0.48752(12) 0.0355 Uani 1.0000 N
C2 0.20251(19) 0.12340(15) 0.43103(14) 0.0350 Uani 1.0000 C
C3 0.08522(17) 0.08961(13) 0.41383(12) 0.0275 Uani 1.0000 C
C4 0.02631(17) 0.01398(13) 0.36022(13) 0.0281 Uani 1.0000 C
C5 -0.11669(16) 0.02154(12) 0.34398(11) 0.0230 Uani 1.0000 C
N6 -0.17238(13) -0.06330(10) 0.31149(9) 0.0224 Uani 1.0000 N
C7 -0.30798(16) -0.05798(12) 0.29235(12) 0.0252 Uani 1.0000 C
C8 -0.36061(16) -0.03857(13) 0.37543(12) 0.0247 Uani 1.0000 C
C9 -0.31173(17) 0.04999(13) 0.41053(13) 0.0268 Uani 1.0000 C
C10 -0.17047(16) 0.04641(12) 0.42702(11) 0.0229 Uani 1.0000 C
C11 -0.11124(17) 0.12891(13) 0.47005(12) 0.0261 Uani 1.0000 C
C12 -0.1612(2) 0.18834(15) 0.52233(14) 0.0349 Uani 1.0000 C
C13 -0.0866(2) 0.25590(15) 0.56545(14) 0.0384 Uani 1.0000 C
C14 0.0377(2) 0.26593(14) 0.56037(13) 0.0335 Uani 1.0000 C
C15 0.08755(18) 0.20580(13) 0.50763(13) 0.0286 Uani 1.0000 C
C16 0.01313(17) 0.14051(13) 0.46269(12) 0.0258 Uani 1.0000 C
C17 -0.12306(19) -0.09876(14) 0.23637(13) 0.0316 Uani 1.0000 C
C18 -0.1720(2) -0.18981(15) 0.21319(14) 0.0346 Uani 1.0000 C
C19 -0.2212(3) -0.21515(19) 0.13538(17) 0.0536 Uani 1.0000 C
C20 -0.50066(16) -0.04135(13) 0.35916(12) 0.0270 Uani 1.0000 C
O21 -0.56208(14) 0.02502(11) 0.36307(12) 0.0400 Uani 1.0000 O
N22 -0.55977(14) -0.12025(11) 0.33270(10) 0.0251 Uani 1.0000 N
C23 -0.49827(18) -0.20403(13) 0.33940(12) 0.0276 Uani 1.0000 C
O24 -0.41231(14) -0.21950(10) 0.39720(10) 0.0366 Uani 1.0000 O
N25 -0.54363(18) -0.26213(12) 0.27894(13) 0.0383 Uani 1.0000 N
C26 -0.4887(3) -0.35038(16) 0.2792(2) 0.0537 Uani 1.0000 C
C27 -0.5234(3) -0.40809(19) 0.3484(3) 0.0713 Uani 1.0000 C
C28 -0.69459(16) -0.11484(14) 0.30426(13) 0.0283 Uani 1.0000 C
C29 -0.73227(18) -0.06473(14) 0.21936(14) 0.0332 Uani 1.0000 C
C30 -0.6656(2) -0.09369(15) 0.14669(13) 0.0355 Uani 1.0000 C
N31 -0.6832(2) -0.18701(14) 0.12386(12) 0.0462 Uani 1.0000 N
C32 -0.5943(5) -0.2111(3) 0.0669(2) 0.0849 Uani 1.0000 C
C33 -0.8095(4) -0.2031(3) 0.0816(2) 0.0770 Uani 1.0000 C
N41 -0.27803(16) 0.01204(13) 0.00893(12) 0.0352 Uani 1.0000 N
C42 -0.25946(18) 0.07310(14) 0.07541(13) 0.0310 Uani 1.0000 C
C43 -0.37040(16) 0.10981(13) 0.08608(12) 0.0257 Uani 1.0000 C
C44 -0.40977(16) 0.17690(13) 0.14626(12) 0.0261 Uani 1.0000 C
C45 -0.54924(16) 0.16741(12) 0.15107(11) 0.0230 Uani 1.0000 C
N46 -0.59133(14) 0.24336(11) 0.19840(10) 0.0272 Uani 1.0000 N
C47 -0.72303(17) 0.23578(14) 0.20565(14) 0.0313 Uani 1.0000 C
C48 -0.80189(16) 0.23706(13) 0.11641(14) 0.0297 Uani 1.0000 C
C49 -0.76739(16) 0.15825(13) 0.06482(13) 0.0274 Uani 1.0000 C
C50 -0.62917(15) 0.16295(13) 0.05967(12) 0.0241 Uani 1.0000 C
C51 -0.58635(17) 0.08920(13) 0.00561(12) 0.0265 Uani 1.0000 C
C52 -0.65599(19) 0.04190(15) -0.06097(13) 0.0325 Uani 1.0000 C
C53 -0.5973(2) -0.02202(16) -0.10734(14) 0.0392 Uani 1.0000 C
C54 -0.4717(2) -0.03930(15) -0.09095(14) 0.0380 Uani 1.0000 C
C55 -0.40194(19) 0.00915(14) -0.02475(13) 0.0310 Uani 1.0000 C
C56 -0.46048(17) 0.07021(13) 0.02236(12) 0.0264 Uani 1.0000 C
C57 -0.5202(2) 0.25400(15) 0.28583(13) 0.0341 Uani 1.0000 C
C58 -0.5480(2) 0.34082(16) 0.32461(15) 0.0414 Uani 1.0000 C
C59 -0.5637(4) 0.3525(2) 0.4047(2) 0.0711 Uani 1.0000 C
C60 -0.93693(17) 0.23359(14) 0.12846(15) 0.0333 Uani 1.0000 C
O61 -0.98642(15) 0.16278(11) 0.13743(16) 0.0531 Uani 1.0000 O
N62 -1.00038(13) 0.31103(11) 0.13950(10) 0.0256 Uani 1.0000 N
C63 -0.96299(17) 0.39614(13) 0.11510(13) 0.0289 Uani 1.0000 C
O64 -0.90236(14) 0.40511(11) 0.05580(12) 0.0419 Uani 1.0000 O
N65 -1.00180(16) 0.46320(12) 0.15916(13) 0.0350 Uani 1.0000 N
C66 -0.9650(2) 0.55382(15) 0.1426(2) 0.0492 Uani 1.0000 C
C67 -0.8397(3) 0.5762(2) 0.1953(3) 0.0689 Uani 1.0000 C
C68 -1.12100(16) 0.29935(13) 0.16988(13) 0.0281 Uani 1.0000 C
C69 -1.1083(2) 0.27484(16) 0.26559(15) 0.0393 Uani 1.0000 C
C70 -1.0452(4) 0.3407(4) 0.3279(3) 0.0515 Uani 0.6000 C
N71 -1.1085(5) 0.4279(7) 0.3159(6) 0.0451 Uani 0.6000 N
C72 -1.0425(9) 0.4932(5) 0.3733(3) 0.0854 Uani 0.6000 C
C73 -1.2335(5) 0.4233(4) 0.3334(3) 0.0669 Uani 0.6000 C
C80 -1.1480(6) 0.3534(4) 0.3207(4) 0.0428 Uani 0.4000 C
C82 -0.9416(11) 0.4127(8) 0.3681(5) 0.0997 Uani 0.4000 C
N81 -1.0591(9) 0.4290(10) 0.3216(8) 0.0558 Uani 0.4000 N
C83 -1.1236(17) 0.5068(12) 0.3556(13) 0.126(6) Uiso 0.4000 C
H21 0.27569 0.10018 0.40720 0.0413 Uiso 1.0000 H
H41 0.05044 -0.04261 0.39124 0.0326 Uiso 1.0000 H
H42 0.05673 0.01390 0.30339 0.0326 Uiso 1.0000 H
H51 -0.13797 0.07001 0.30090 0.0273 Uiso 1.0000 H
H71 -0.34221 -0.11513 0.26700 0.0291 Uiso 1.0000 H
H72 -0.33194 -0.00917 0.25005 0.0291 Uiso 1.0000 H
H81 -0.33337 -0.08537 0.41932 0.0282 Uiso 1.0000 H
H91 -0.34301 0.06269 0.46578 0.0320 Uiso 1.0000 H
H92 -0.33997 0.09751 0.36764 0.0320 Uiso 1.0000 H
H101 -0.14775 -0.00244 0.46946 0.0273 Uiso 1.0000 H
H121 -0.2500 0.18309 0.52965 0.0419 Uiso 1.0000 H
H131 -0.1252 0.29847 0.60198 0.0463 Uiso 1.0000 H
H141 0.0893 0.31379 0.59189 0.0384 Uiso 1.0000 H
H171 -0.03074 -0.10160 0.25004 0.0371 Uiso 1.0000 H
H172 -0.14779 -0.05849 0.18608 0.0371 Uiso 1.0000 H
H181 -0.1680 -0.23421 0.26073 0.0408 Uiso 1.0000 H
H191 -0.2525 -0.27691 0.12502 0.0609 Uiso 1.0000 H
H192 -0.2268 -0.17256 0.08620 0.0609 Uiso 1.0000 H
H261 -0.5182 -0.37888 0.2221 0.0652 Uiso 1.0000 H
H262 -0.3966 -0.34436 0.2876 0.0652 Uiso 1.0000 H
H271 -0.4840 -0.46741 0.3457 0.0830 Uiso 1.0000 H
H272 -0.6154 -0.41496 0.3404 0.0830 Uiso 1.0000 H
H273 -0.4938 -0.38044 0.4058 0.0830 Uiso 1.0000 H
H281 -0.73233 -0.08445 0.35035 0.0330 Uiso 1.0000 H
H282 -0.72789 -0.17631 0.29640 0.0330 Uiso 1.0000 H
H291 -0.82311 -0.07331 0.20046 0.0381 Uiso 1.0000 H
H292 -0.71464 -0.00061 0.23058 0.0381 Uiso 1.0000 H
H301 -0.6970 -0.05734 0.09459 0.0423 Uiso 1.0000 H
H302 -0.5751 -0.08270 0.16450 0.0423 Uiso 1.0000 H
H321 -0.6045 -0.2747 0.0502 0.1052 Uiso 1.0000 H
H322 -0.6072 -0.1736 0.0138 0.1052 Uiso 1.0000 H
H323 -0.5091 -0.2011 0.0992 0.1052 Uiso 1.0000 H
H331 -0.8208 -0.2670 0.0660 0.0854 Uiso 1.0000 H
H332 -0.8677 -0.1864 0.1221 0.0854 Uiso 1.0000 H
H333 -0.8270 -0.1663 0.0282 0.0854 Uiso 1.0000 H
H421 -0.17747 0.08895 0.10978 0.0359 Uiso 1.0000 H
H441 -0.39345 0.23746 0.12525 0.0312 Uiso 1.0000 H
H442 -0.36104 0.16783 0.20512 0.0312 Uiso 1.0000 H
H451 -0.56019 0.11084 0.18188 0.0266 Uiso 1.0000 H
H471 -0.74664 0.28674 0.24018 0.0373 Uiso 1.0000 H
H472 -0.73764 0.17924 0.23541 0.0373 Uiso 1.0000 H
H481 -0.78770 0.29206 0.08408 0.0343 Uiso 1.0000 H
H491 -0.81667 0.15947 0.00544 0.0329 Uiso 1.0000 H
H492 -0.78516 0.10233 0.09448 0.0329 Uiso 1.0000 H
H501 -0.61644 0.21925 0.02892 0.0291 Uiso 1.0000 H
H521 -0.74704 0.05262 -0.07579 0.0380 Uiso 1.0000 H
H531 -0.6494 -0.05589 -0.15437 0.0454 Uiso 1.0000 H
H541 -0.4327 -0.08423 -0.12484 0.0461 Uiso 1.0000 H
H571 -0.5422 0.20517 0.32356 0.0417 Uiso 1.0000 H
H572 -0.4299 0.25114 0.28230 0.0417 Uiso 1.0000 H
H581 -0.5548 0.39401 0.28637 0.0510 Uiso 1.0000 H
H591 -0.5821 0.4126 0.4258 0.0914 Uiso 1.0000 H
H592 -0.5577 0.3008 0.4448 0.0914 Uiso 1.0000 H
H661 -1.0287 0.59600 0.1575 0.0576 Uiso 1.0000 H
H662 -0.9589 0.55935 0.0799 0.0576 Uiso 1.0000 H
H671 -0.8162 0.6380 0.1823 0.0838 Uiso 1.0000 H
H672 -0.8453 0.5710 0.2581 0.0838 Uiso 1.0000 H
H673 -0.7755 0.5343 0.1806 0.0838 Uiso 1.0000 H
H681 -1.16813 0.35603 0.16052 0.0333 Uiso 1.0000 H
H682 -1.16799 0.25147 0.13504 0.0333 Uiso 1.0000 H
H6911 -1.1933 0.26508 0.27950 0.0440 Uiso 0.6000 H
H6912 -1.0601 0.21856 0.27428 0.0440 Uiso 0.6000 H
H6921 -1.1625 0.22289 0.27201 0.0440 Uiso 0.4000 H
H6922 -1.0201 0.25902 0.28729 0.0440 Uiso 0.4000 H
H701 -1.0465 0.3192 0.3880 0.0487 Uiso 0.6000 H
H702 -0.9575 0.3475 0.3183 0.0487 Uiso 0.6000 H
H801 -1.2327 0.3740 0.2952 0.0598 Uiso 0.4000 H
H802 -1.1484 0.3332 0.3814 0.0598 Uiso 0.4000 H
H721 -1.0853 0.5517 0.3653 0.0774 Uiso 0.6000 H
H722 -1.0392 0.4732 0.4343 0.0774 Uiso 0.6000 H
H723 -0.9565 0.4991 0.3601 0.0774 Uiso 0.6000 H
H731 -1.2745 0.4824 0.3257 0.0743 Uiso 0.6000 H
H732 -1.2327 0.4024 0.3939 0.0743 Uiso 0.6000 H
H733 -1.2801 0.3802 0.2922 0.0743 Uiso 0.6000 H
H821 -0.8874 0.4654 0.3650 0.0967 Uiso 0.4000 H
H822 -0.9452 0.3986 0.4299 0.0967 Uiso 0.4000 H
H823 -0.9069 0.3610 0.3402 0.0967 Uiso 0.4000 H
H831 -1.0655 0.5580 0.3564 0.1190 Uiso 0.4000 H
H832 -1.2038 0.5214 0.3183 0.1190 Uiso 0.4000 H
H833 -1.1386 0.4944 0.4157 0.1190 Uiso 0.4000 H
H651 -1.03402 0.45644 0.21031 0.0500 Uiso 1.0000 H
H411 -0.21547 -0.01725 -0.00801 0.0500 Uiso 1.0000 H
H11 0.27645 0.21792 0.51745 0.0500 Uiso 1.0000 H
H251 -0.59605 -0.23570 0.22909 0.0500 Uiso 1.0000 H

loop_
_atom_site_aniso_label
_atom_site_aniso_U_11
_atom_site_aniso_U_22
_atom_site_aniso_U_33
_atom_site_aniso_U_12
_atom_site_aniso_U_13
_atom_site_aniso_U_23
N1 0.0262(8) 0.0367(9) 0.0430(9) -0.0060(7) 0.0036(7) -0.0091(8)
C2 0.0275(9) 0.0330(10) 0.0450(11) -0.0019(8) 0.0064(8) -0.0080(9)
C3 0.0247(8) 0.0264(9) 0.0322(9) -0.0018(7) 0.0065(7) -0.0038(7)
C4 0.0231(8) 0.0262(9) 0.0359(9) 0.0004(7) 0.0076(7) -0.0076(8)
C5 0.0253(8) 0.0197(8) 0.0242(8) 0.0010(6) 0.0049(6) -0.0024(6)
N6 0.0223(7) 0.0198(7) 0.0255(7) 0.0005(5) 0.0049(5) -0.0040(6)
C7 0.0257(8) 0.0231(8) 0.0264(8) 0.0024(7) 0.0030(6) -0.0030(7)
C8 0.0238(8) 0.0222(8) 0.0285(8) -0.0012(7) 0.0054(6) -0.0050(7)
C9 0.0230(8) 0.0235(8) 0.0345(9) -0.0016(7) 0.0065(7) -0.0073(7)
C10 0.0236(8) 0.0216(8) 0.0243(8) 0.0011(6) 0.0059(6) -0.0033(7)
C11 0.0273(8) 0.0245(8) 0.0267(8) -0.0001(7) 0.0053(7) -0.0034(7)
C12 0.0330(10) 0.0340(10) 0.0403(11) -0.0058(8) 0.0138(8) -0.0147(9)
C13 0.0439(11) 0.0348(11) 0.0395(11) -0.0057(9) 0.0156(9) -0.0161(9)
C14 0.0406(11) 0.0280(9) 0.0318(9) -0.0056(8) 0.0056(8) -0.0078(8)
C15 0.0312(9) 0.0244(9) 0.0293(9) -0.0028(7) 0.0023(7) -0.0009(7)
C16 0.0270(9) 0.0244(8) 0.0254(8) 0.0000(7) 0.0024(6) -0.0024(7)
C17 0.0360(10) 0.0310(10) 0.0295(9) -0.0017(8) 0.0118(8) -0.0078(8)
C18 0.0409(11) 0.0300(10) 0.0330(10) 0.0023(9) 0.0079(8) -0.0108(8)
C19 0.0726(18) 0.0456(14) 0.0409(12) -0.0094(12) 0.0033(12) -0.0179(11)
C20 0.0242(8) 0.0251(9) 0.0325(9) -0.0004(7) 0.0073(7) -0.0048(7)
O21 0.0269(7) 0.0281(7) 0.0650(10) 0.0008(6) 0.0085(7) -0.0123(7)
N22 0.0222(7) 0.0238(8) 0.0289(8) -0.0006(6) 0.0028(6) -0.0001(6)
C23 0.0298(9) 0.0220(8) 0.0310(9) -0.0002(7) 0.0042(7) 0.0023(7)
O24 0.0380(8) 0.0262(7) 0.0413(8) 0.0009(6) -0.0064(6) 0.0037(6)
N25 0.0450(10) 0.0245(8) 0.0422(9) 0.0027(7) -0.0038(8) -0.0047(7)
C26 0.0601(15) 0.0273(11) 0.0685(17) 0.0090(10) -0.0062(13) -0.0118(11)
C27 0.074(2) 0.0323(13) 0.101(3) -0.0044(13) -0.0056(18) 0.0065(15)
C28 0.0212(8) 0.0313(9) 0.0334(9) -0.0021(7) 0.0075(7) -0.0012(8)
C29 0.0266(9) 0.0320(10) 0.0400(10) 0.0042(8) 0.0020(8) 0.0011(8)
C30 0.0390(10) 0.0367(11) 0.0300(10) 0.0005(9) 0.0041(8) 0.0028(8)
N31 0.0701(14) 0.0360(10) 0.0299(9) 0.0050(10) 0.0009(8) -0.0061(8)
C32 0.142(4) 0.074(2) 0.0453(16) 0.036(2) 0.0340(19) -0.0075(15)
C33 0.096(3) 0.0628(19) 0.0587(17) -0.0222(18) -0.0273(17) -0.0056(15)
N41 0.0280(8) 0.0345(9) 0.0460(10) 0.0043(7) 0.0144(7) -0.0031(8)
C42 0.0275(9) 0.0270(9) 0.0390(10) 0.0035(7) 0.0067(7) 0.0013(8)
C43 0.0232(8) 0.0244(8) 0.0297(9) 0.0003(7) 0.0050(7) 0.0017(7)
C44 0.0207(8) 0.0268(9) 0.0306(9) -0.0011(7) 0.0029(6) -0.0009(7)
C45 0.0232(8) 0.0192(8) 0.0266(8) 0.0009(6) 0.0035(6) 0.0006(6)
N46 0.0231(7) 0.0252(8) 0.0343(8) -0.0012(6) 0.0074(6) -0.0055(7)
C47 0.0259(9) 0.0289(9) 0.0420(10) -0.0024(7) 0.0133(8) -0.0078(8)
C48 0.0218(8) 0.0224(8) 0.0461(11) 0.0000(7) 0.0091(7) 0.0025(8)
C49 0.0205(8) 0.0283(9) 0.0332(9) -0.0008(7) 0.0037(6) 0.0005(7)
C50 0.0186(7) 0.0257(8) 0.0280(8) 0.0000(6) 0.0038(6) 0.0034(7)
C51 0.0254(8) 0.0262(9) 0.0284(9) -0.0030(7) 0.0060(7) 0.0010(7)
C52 0.0314(9) 0.0350(10) 0.0309(9) -0.0068(8) 0.0055(7) -0.0020(8)
C53 0.0451(12) 0.0385(11) 0.0350(10) -0.0130(10) 0.0080(9) -0.0099(9)
C54 0.0468(12) 0.0310(10) 0.0396(11) -0.0057(9) 0.0182(9) -0.0085(9)
C55 0.0330(10) 0.0269(9) 0.0350(10) -0.0008(8) 0.0124(8) -0.0001(8)
C56 0.0273(8) 0.0230(8) 0.0302(9) 0.0001(7) 0.0079(7) 0.0016(7)
C57 0.0340(10) 0.0356(11) 0.0324(9) -0.0034(8) 0.0058(8) -0.0045(8)
C58 0.0508(13) 0.0377(12) 0.0378(11) -0.0100(10) 0.0130(10) -0.0099(9)
C59 0.104(3) 0.0614(18) 0.0570(17) -0.0158(18) 0.0395(18) -0.0190(15)
C60 0.0204(8) 0.0268(9) 0.0536(12) 0.0003(7) 0.0088(8) 0.0007(9)
O61 0.0297(8) 0.0257(8) 0.1093(16) -0.0038(6) 0.0276(9) 0.0003(9)
N62 0.0179(6) 0.0258(8) 0.0336(8) -0.0009(6) 0.0062(6) 0.0028(6)
C63 0.0206(8) 0.0268(9) 0.0390(10) 0.0007(7) 0.0031(7) 0.0072(8)
O64 0.0360(8) 0.0349(8) 0.0600(10) 0.0063(6) 0.0226(7) 0.0178(7)
N65 0.0358(9) 0.0225(8) 0.0470(10) -0.0011(7) 0.0078(7) 0.0029(7)
C66 0.0458(13) 0.0240(10) 0.0778(18) 0.0015(9) 0.0099(12) 0.0060(11)
C67 0.0613(18) 0.0464(16) 0.096(2) -0.0209(14) 0.0044(16) -0.0023(16)
C68 0.0180(8) 0.0278(9) 0.0390(10) -0.0019(7) 0.0067(7) -0.0010(8)
C69 0.0370(10) 0.0402(12) 0.0430(11) -0.0054(9) 0.0122(9) 0.0110(10)
C70 0.043(2) 0.074(3) 0.036(2) -0.006(2) -0.0008(16) 0.013(2)
N71 0.045(3) 0.059(3) 0.029(2) -0.001(3) 0.000(3) -0.0064(19)
C72 0.125(6) 0.094(5) 0.039(3) -0.039(5) 0.020(3) -0.035(3)
C73 0.070(3) 0.084(4) 0.050(3) 0.013(3) 0.020(2) -0.006(3)
C80 0.059(4) 0.041(3) 0.030(3) -0.002(3) 0.013(2) 0.001(2)
C82 0.140(9) 0.104(8) 0.038(4) -0.088(8) -0.039(5) 0.022(4)
N81 0.084(7) 0.051(4) 0.033(4) -0.022(7) 0.010(6) -0.011(3)

loop_
_atom_type_symbol
_atom_type_scat_dispersion_real
_atom_type_scat_dispersion_imag
_atom_type_scat_source
'C   ' 0.0033 0.0016 International_Tables_Vol_IV_Table_2.2B
'H   ' 0.0000 0.0000 International_Tables_Vol_IV_Table_2.2B
'N   ' 0.0061 0.0033 International_Tables_Vol_IV_Table_2.2B
'O   ' 0.0106 0.0060 International_Tables_Vol_IV_Table_2.2B

loop_
_geom_angle_atom_site_label_1
_geom_angle_atom_site_label_2
_geom_angle_atom_site_label_3
_geom_angle
_geom_angle_publ_flag
C2 N1 C15 108.76(16) no
C2 N1 H11 123.2 no
C15 N1 H11 125.9 no
N1 C2 C3 109.49(17) no
N1 C2 H21 125.3 no
C3 C2 H21 125.2 no
C2 C3 C4 134.47(17) no
C2 C3 C16 106.03(17) no
C4 C3 C16 119.47(16) no
C3 C4 C5 111.59(14) no
C3 C4 H41 108.9 no
C5 C4 H41 109.0 no
C3 C4 H42 109.0 no
C5 C4 H42 108.9 no
H41 C4 H42 109.5 no
C4 C5 N6 110.08(14) no
C4 C5 C10 112.70(14) no
N6 C5 C10 107.99(14) no
C4 C5 H51 106.6 no
N6 C5 H51 111.5 no
C10 C5 H51 108.0 no
C5 N6 C7 111.79(13) no
C5 N6 C17 114.18(14) no
C7 N6 C17 110.05(14) no
N6 C7 C8 109.87(14) no
N6 C7 H71 109.7 no
C8 C7 H71 109.6 no
N6 C7 H72 109.0 no
C8 C7 H72 109.1 no
H71 C7 H72 109.5 no
C7 C8 C9 108.64(15) no
C7 C8 C20 110.96(14) no
C9 C8 C20 112.07(14) no
C7 C8 H81 109.8 no
C9 C8 H81 109.1 no
C20 C8 H81 106.2 no
C8 C9 C10 108.66(14) no
C8 C9 H91 109.6 no
C10 C9 H91 109.7 no
C8 C9 H92 109.8 no
C10 C9 H92 109.6 no
H91 C9 H92 109.5 no
C5 C10 C9 111.92(14) no
C5 C10 C11 112.34(14) no
C9 C10 C11 113.34(14) no
C5 C10 H101 106.9 no
C9 C10 H101 106.1 no
C11 C10 H101 105.6 no
C10 C11 C12 128.11(17) no
C10 C11 C16 114.88(15) no
C12 C11 C16 116.65(17) no
C11 C12 C13 120.04(19) no
C11 C12 H121 119.9 no
C13 C12 H121 120.1 no
C12 C13 C14 123.44(19) no
C12 C13 H131 118.4 no
C14 C13 H131 118.1 no
C13 C14 C15 116.25(18) no
C13 C14 H141 122.3 no
C15 C14 H141 121.5 no
N1 C15 C14 132.94(18) no
N1 C15 C16 106.53(17) no
C14 C15 C16 120.52(18) no
C3 C16 C11 127.76(17) no
C3 C16 C15 109.18(16) no
C11 C16 C15 123.03(17) no
N6 C17 C18 111.49(16) no
N6 C17 H171 109.3 no
C18 C17 H171 108.8 no
N6 C17 H172 108.7 no
C18 C17 H172 109.1 no
H171 C17 H172 109.5 no
C17 C18 C19 124.9(2) no
C17 C18 H181 117.7 no
C19 C18 H181 117.4 no
C18 C19 H191 120.3 no
C18 C19 H192 119.7 no
H191 C19 H192 120.0 no
C8 C20 O21 121.43(17) no
C8 C20 N22 119.01(15) no
O21 C20 N22 119.37(16) no
C20 N22 C23 123.24(15) no
C20 N22 C28 116.01(15) no
C23 N22 C28 120.50(15) no
N22 C23 O24 121.48(17) no
N22 C23 N25 114.54(17) no
O24 C23 N25 123.98(19) no
C23 N25 C26 119.64(19) no
C23 N25 H251 113.9 no
C26 N25 H251 124.3 no
N25 C26 C27 112.7(3) no
N25 C26 H261 108.5 no
C27 C26 H261 108.4 no
N25 C26 H262 108.8 no
C27 C26 H262 109.0 no
H261 C26 H262 109.5 no
C26 C27 H271 109.6 no
C26 C27 H272 109.7 no
H271 C27 H272 109.5 no
C26 C27 H273 109.1 no
H271 C27 H273 109.5 no
H272 C27 H273 109.5 no
N22 C28 C29 114.15(16) no
N22 C28 H281 108.4 no
C29 C28 H281 108.4 no
N22 C28 H282 108.3 no
C29 C28 H282 108.1 no
H281 C28 H282 109.5 no
C28 C29 C30 114.62(17) no
C28 C29 H291 108.2 no
C30 C29 H291 108.3 no
C28 C29 H292 108.1 no
C30 C29 H292 108.2 no
H291 C29 H292 109.5 no
C29 C30 N31 113.86(19) no
C29 C30 H301 108.2 no
N31 C30 H301 108.5 no
C29 C30 H302 108.4 no
N31 C30 H302 108.4 no
H301 C30 H302 109.5 no
C30 N31 C32 108.4(3) no
C30 N31 C33 110.6(2) no
C32 N31 C33 110.8(3) no
N31 C32 H321 110.0 no
N31 C32 H322 110.4 no
H321 C32 H322 109.5 no
N31 C32 H323 108.0 no
H321 C32 H323 109.5 no
H322 C32 H323 109.5 no
N31 C33 H331 110.2 no
N31 C33 H332 108.9 no
H331 C33 H332 109.5 no
N31 C33 H333 109.3 no
H331 C33 H333 109.5 no
H332 C33 H333 109.5 no
C42 N41 C55 109.19(16) no
C42 N41 H411 122.0 no
C55 N41 H411 128.8 no
N41 C42 C43 109.63(17) no
N41 C42 H421 125.3 no
C43 C42 H421 125.0 no
C42 C43 C44 134.61(18) no
C42 C43 C56 105.82(17) no
C44 C43 C56 119.57(15) no
C43 C44 C45 110.67(14) no
C43 C44 H441 109.3 no
C45 C44 H441 109.3 no
C43 C44 H442 109.0 no
C45 C44 H442 109.2 no
H441 C44 H442 109.5 no
C44 C45 N46 109.88(14) no
C44 C45 C50 111.92(14) no
N46 C45 C50 108.72(14) no
C44 C45 H451 107.33 no
N46 C45 H451 110.6 no
C50 C45 H451 108.4 no
C45 N46 C47 111.43(14) no
C45 N46 C57 113.00(15) no
C47 N46 C57 108.42(15) no
N46 C47 C48 110.33(16) no
N46 C47 H471 108.8 no
C48 C47 H471 109.3 no
N46 C47 H472 109.6 no
C48 C47 H472 109.3 no
H471 C47 H472 109.5 no
C47 C48 C49 109.05(15) no
C47 C48 C60 107.78(16) no
C49 C48 C60 111.53(16) no
C47 C48 H481 111.5 no
C49 C48 H481 108.1 no
C60 C48 H481 108.9 no
C48 C49 C50 108.81(15) no
C48 C49 H491 109.8 no
C50 C49 H491 110.0 no
C48 C49 H492 109.5 no
C50 C49 H492 109.3 no
H491 C49 H492 109.5 no
C45 C50 C49 111.66(14) no
C45 C50 C51 111.56(14) no
C49 C50 C51 112.97(15) no
C45 C50 H501 107.8 no
C49 C50 H501 106.2 no
C51 C50 H501 106.1 no
C50 C51 C52 128.08(17) no
C50 C51 C56 115.46(16) no
C52 C51 C56 116.37(18) no
C51 C52 C53 119.74(19) no
C51 C52 H521 119.9 no
C53 C52 H521 120.4 no
C52 C53 C54 123.34(19) no
C52 C53 H531 118.3 no
C54 C53 H531 118.3 no
C53 C54 C55 116.70(19) no
C53 C54 H541 121.7 no
C55 C54 H541 121.6 no
N41 C55 C54 133.80(19) no
N41 C55 C56 106.37(17) no
C54 C55 C56 119.83(19) no
C43 C56 C51 127.00(17) no
C43 C56 C55 108.99(16) no
C51 C56 C55 123.98(18) no
N46 C57 C58 111.22(18) no
N46 C57 H571 109.2 no
C58 C57 H571 108.9 no
N46 C57 H572 108.9 no
C58 C57 H572 109.1 no
H571 C57 H572 109.5 no
C57 C58 C59 125.0(3) no
C57 C58 H581 117.6 no
C59 C58 H581 117.4 no
C58 C59 H591 120.3 no
C58 C59 H592 119.7 no
H591 C59 H592 120.0 no
C48 C60 O61 120.20(18) no
C48 C60 N62 120.14(17) no
O61 C60 N62 119.23(17) no
C60 N62 C63 124.11(15) no
C60 N62 C68 115.34(15) no
C63 N62 C68 120.19(15) no
N62 C63 O64 121.00(18) no
N62 C63 N65 114.89(17) no
O64 C63 N65 124.08(19) no
C63 N65 C66 120.10(19) no
C63 N65 H651 123.9 no
C66 N65 H651 114.1 no
N65 C66 C67 111.2(2) no
N65 C66 H661 109.6 no
C67 C66 H661 109.4 no
N65 C66 H662 108.4 no
C67 C66 H662 108.8 no
H661 C66 H662 109.5 no
C66 C67 H671 109.6 no
C66 C67 H672 109.1 no
H671 C67 H672 109.5 no
C66 C67 H673 109.8 no
H671 C67 H673 109.5 no
H672 C67 H673 109.5 no
N62 C68 C69 113.38(16) no
N62 C68 H681 108.4 no
C69 C68 H681 108.5 no
N62 C68 H682 108.5 no
C69 C68 H682 108.6 no
H681 C68 H682 109.5 no
C68 C69 C70 116.3(2) no
C68 C69 C80 111.5(3) no
C68 C69 H6911 107.9 no
C70 C69 H6911 107.9 no
C68 C69 H6912 107.7 no
C70 C69 H6912 107.5 no
H6911 C69 H6912 109.5 no
C68 C69 H6921 109.1 no
C80 C69 H6921 108.6 no
C68 C69 H6922 108.9 no
C80 C69 H6922 109.3 no
H6921 C69 H6922 109.5 no
C69 C70 N71 110.6(4) no
C69 C70 H701 109.1 no
N71 C70 H701 109.4 no
C69 C70 H702 109.1 no
N71 C70 H702 109.1 no
H701 C70 H702 109.5 no
C70 N71 C72 110.5(6) no
C70 N71 C73 111.8(7) no
C72 N71 C73 108.0(7) no
N71 C72 H721 110.4 no
N71 C72 H722 109.1 no
H721 C72 H722 109.5 no
N71 C72 H723 108.9 no
H721 C72 H723 109.5 no
H722 C72 H723 109.5 no
N71 C73 H731 110.9 no
N71 C73 H732 109.4 no
H731 C73 H732 109.5 no
N71 C73 H733 108.1 no
H731 C73 H733 109.5 no
H732 C73 H733 109.5 no
C69 C80 N81 110.4(7) no
C69 C80 H801 109.7 no
N81 C80 H801 108.7 no
C69 C80 H802 109.7 no
N81 C80 H802 108.9 no
H801 C80 H802 109.5 no
N81 C82 H821 109.5 no
N81 C82 H822 111.7 no
H821 C82 H822 109.5 no
N81 C82 H823 107.2 no
H821 C82 H823 109.5 no
H822 C82 H823 109.5 no
C80 N81 C82 114.0(11) no
C80 N81 C83 105.1(10) no
C82 N81 C83 113.6(12) no
N81 C83 H831 105.9 no
N81 C83 H832 112.4 no
H831 C83 H832 109.5 no
N81 C83 H833 110.0 no
H831 C83 H833 109.5 no
H832 C83 H833 109.5 no

loop_
_geom_bond_atom_site_label_1
_geom_bond_atom_site_label_2
_geom_bond_distance
_geom_bond_publ_flag
N1 C2 1.392(3) no
N1 C15 1.376(3) no
N1 H11 0.922 no
C2 C3 1.368(3) no
C2 H21 1.000 no
C3 C4 1.504(3) no
C3 C16 1.413(3) no
C4 C5 1.550(2) no
C4 H41 1.000 no
C4 H42 1.000 no
C5 N6 1.477(2) no
C5 C10 1.558(2) no
C5 H51 1.000 no
N6 C7 1.469(2) no
N6 C17 1.473(2) no
C7 C8 1.535(2) no
C7 H71 1.000 no
C7 H72 1.000 no
C8 C9 1.515(2) no
C8 C20 1.514(2) no
C8 H81 1.000 no
C9 C10 1.528(2) no
C9 H91 1.000 no
C9 H92 1.000 no
C10 C11 1.516(2) no
C10 H101 1.000 no
C11 C12 1.387(3) no
C11 C16 1.395(3) no
C12 C13 1.413(3) no
C12 H121 1.000 no
C13 C14 1.383(3) no
C13 H131 1.000 no
C14 C15 1.398(3) no
C14 H141 1.000 no
C15 C16 1.398(3) no
C17 C18 1.503(3) no
C17 H171 1.000 no
C17 H172 1.000 no
C18 C19 1.311(3) no
C18 H181 1.000 no
C19 H191 1.000 no
C19 H192 1.000 no
C20 O21 1.216(2) no
C20 N22 1.390(2) no
N22 C23 1.432(2) no
N22 C28 1.475(2) no
C23 O24 1.222(2) no
C23 N25 1.331(3) no
N25 C26 1.465(3) no
N25 H251 0.979 no
C26 C27 1.489(5) no
C26 H261 1.000 no
C26 H262 1.000 no
C27 H271 1.000 no
C27 H272 1.000 no
C27 H273 1.000 no
C28 C29 1.532(3) no
C28 H281 1.000 no
C28 H282 1.000 no
C29 C30 1.512(3) no
C29 H291 1.000 no
C29 H292 1.000 no
C30 N31 1.463(3) no
C30 H301 1.000 no
C30 H302 1.000 no
N31 C32 1.467(4) no
N31 C33 1.456(4) no
C32 H321 1.000 no
C32 H322 1.000 no
C32 H323 1.000 no
C33 H331 1.000 no
C33 H332 1.000 no
C33 H333 1.000 no
N41 C42 1.385(3) no
N41 C55 1.376(3) no
N41 H411 0.891 no
C42 C43 1.370(3) no
C42 H421 1.000 no
C43 C44 1.496(3) no
C43 C56 1.421(3) no
C44 C45 1.547(2) no
C44 H441 1.000 no
C44 H442 1.000 no
C45 N46 1.481(2) no
C45 C50 1.558(2) no
C45 H451 1.000 no
N46 C47 1.468(2) no
N46 C57 1.475(3) no
C47 C48 1.524(3) no
C47 H471 1.000 no
C47 H472 1.000 no
C48 C49 1.523(3) no
C48 C60 1.520(2) no
C48 H481 1.000 no
C49 C50 1.529(2) no
C49 H491 1.000 no
C49 H492 1.000 no
C50 C51 1.521(3) no
C50 H501 1.000 no
C51 C52 1.390(3) no
C51 C56 1.391(3) no
C52 C53 1.424(3) no
C52 H521 1.000 no
C53 C54 1.382(3) no
C53 H531 1.000 no
C54 C55 1.396(3) no
C54 H541 1.000 no
C55 C56 1.401(3) no
C57 C58 1.500(3) no
C57 H571 1.000 no
C57 H572 1.000 no
C58 C59 1.306(4) no
C58 H581 1.000 no
C59 H591 1.000 no
C59 H592 1.000 no
C60 O61 1.219(3) no
C60 N62 1.387(3) no
N62 C63 1.423(2) no
N62 C68 1.484(2) no
C63 O64 1.233(3) no
C63 N65 1.335(3) no
N65 C66 1.465(3) no
N65 H651 0.932 no
C66 C67 1.523(4) no
C66 H661 1.000 no
C66 H662 1.000 no
C67 H671 1.000 no
C67 H672 1.000 no
C67 H673 1.000 no
C68 C69 1.532(3) no
C68 H681 1.000 no
C68 H682 1.000 no
C69 C70 1.488(5) no
C69 C80 1.572(7) no
C69 H6911 1.000 no
C69 H6912 1.000 no
C69 H6921 1.000 no
C69 H6922 1.000 no
C70 N71 1.490(11) no
C70 C80 1.130(8) no
C70 C82 1.627(9) no
C70 N81 1.354(16) no
C70 H701 1.000 no
C70 H702 1.000 no
N71 C72 1.450(10) no
N71 C73 1.439(8) no
N71 C80 1.215(12) no
N71 N81 0.530(10) no
N71 C83 1.37(2) no
C72 C82 1.656(17) no
C72 N81 1.256(14) no
C72 C83 0.910(17) no
C72 H721 1.000 no
C72 H722 1.000 no
C72 H723 1.000 no
C72 H831 1.04(2) no
C73 C80 1.448(9) no
C73 H801 0.958(8) no
C73 H731 1.000 no
C73 H732 1.000 no
C73 H733 1.000 no
C80 N81 1.507(13) no
C80 H801 1.000 no
C80 H802 1.000 no
C82 N81 1.398(16) no
C82 H702 1.254(12) no
C82 H821 1.000 no
C82 H822 1.000 no
C82 H823 1.000 no
N81 C83 1.51(2) no
C83 H721 0.80(2) no
C83 H831 1.000 no
C83 H832 1.000 no
C83 H833 1.000 no
